data_4104352
loop_
_publ_author_name
'Pablo Maule\'on'
'Rachel M. Zeldin'
'Ana Z. Gonz\'alez'
'F. Dean Toste'

_publ_section_title
;
 Ligand-Controlled Access to [4 + 2] and [4 + 3] Cycloadditions in
 Gold-Catalyzed Reactions of Allene-Dienes
;
_journal_name_full 'Journal of the American Chemical Society'
_journal_page_first 6348
_journal_page_last 6349
_journal_paper_doi 10.1021/ja901649s
_journal_volume 131
_journal_year 2009
_chemical_formula_moiety 'C23 H31 Au Cl P'
_chemical_formula_sum 'C23 H31 Au Cl P'
_chemical_formula_weight 570.86
_chemical_name_systematic
; 
 ? 
;
_space_group_IT_number 14
_symmetry_cell_setting monoclinic
_symmetry_space_group_name_Hall '-P 2yn'
_symmetry_space_group_name_H-M 'P 1 21/n 1'
_atom_sites_solution_hydrogens geom
_atom_sites_solution_primary direct
_atom_sites_solution_secondary difmap
_audit_creation_method SHELXL-97
_cell_angle_alpha 90.00
_cell_angle_beta 90.2830(10)
_cell_angle_gamma 90.00
_cell_formula_units_Z 4
_cell_length_a 10.0379(9)
_cell_length_b 15.6091(15)
_cell_length_c 14.2205(14)
_cell_measurement_reflns_used 6653
_cell_measurement_temperature 130(2)
_cell_measurement_theta_max 26.4
_cell_measurement_theta_min 2.4
_cell_volume 2228.1(4)
_computing_cell_refinement 'Bruker SAINT v. 7.53A'
_computing_data_collection 'Bruker SMART v 5.631'
_computing_data_reduction 'Bruker SAINT v. 7.53A'
_computing_molecular_graphics 'Bruker-AXS XP v.6'
_computing_publication_material 'Bruker-AXS XP v.6'
_computing_structure_refinement 'SHELXL-97 (Sheldrick, 2008)'
_computing_structure_solution 'SHELXS-97 (Sheldrick, 2008)'
_diffrn_ambient_temperature 130(2)
_diffrn_detector_area_resol_mean 8.366
_diffrn_measured_fraction_theta_full 0.989
_diffrn_measured_fraction_theta_max 0.989
_diffrn_measurement_device_type 'Bruker APEX I'
_diffrn_measurement_method '\w scans'
_diffrn_radiation_monochromator graphite
_diffrn_radiation_source 'fine-focus sealed tube'
_diffrn_radiation_type MoK\a
_diffrn_radiation_wavelength 0.71073
_diffrn_reflns_av_R_equivalents 0.0386
_diffrn_reflns_av_sigmaI/netI 0.0480
_diffrn_reflns_limit_h_max 11
_diffrn_reflns_limit_h_min -12
_diffrn_reflns_limit_k_max 9
_diffrn_reflns_limit_k_min -19
_diffrn_reflns_limit_l_max 16
_diffrn_reflns_limit_l_min -17
_diffrn_reflns_number 12200
_diffrn_reflns_theta_full 26.41
_diffrn_reflns_theta_max 26.41
_diffrn_reflns_theta_min 2.41
_exptl_absorpt_coefficient_mu 6.799
_exptl_absorpt_correction_T_max 0.38
_exptl_absorpt_correction_T_min 0.31
_exptl_absorpt_correction_type multi-scan
_exptl_absorpt_process_details 'Blessing, 1995'
_exptl_crystal_colour yellow
_exptl_crystal_density_diffrn 1.702
_exptl_crystal_density_method 'not measured'
_exptl_crystal_description block
_exptl_crystal_F_000 1120
_exptl_crystal_size_max 0.21
_exptl_crystal_size_mid 0.21
_exptl_crystal_size_min 0.17
_refine_diff_density_max 0.823
_refine_diff_density_min -0.547
_refine_diff_density_rms 0.128
_refine_ls_extinction_method none
_refine_ls_goodness_of_fit_ref 0.967
_refine_ls_hydrogen_treatment constr
_refine_ls_matrix_type full
_refine_ls_number_parameters 236
_refine_ls_number_reflns 4527
_refine_ls_number_restraints 0
_refine_ls_restrained_S_all 0.967
_refine_ls_R_factor_all 0.0405
_refine_ls_R_factor_gt 0.0302
_refine_ls_shift/su_max 0.002
_refine_ls_shift/su_mean 0.000
_refine_ls_structure_factor_coef Fsqd
_refine_ls_weighting_details 'calc w=1/[\s^2^(Fo^2^)+(0.0300P)^2^+0.0000P] where P=(Fo^2^+2Fc^2^)/3'
_refine_ls_weighting_scheme calc
_refine_ls_wR_factor_gt 0.0619
_refine_ls_wR_factor_ref 0.0659
_reflns_number_gt 3746
_reflns_number_total 4527
_reflns_threshold_expression >2sigma(I)
_cod_data_source_file ja901649s_si_003.cif
_cod_data_source_block rz2021
_cod_original_sg_symbol_H-M 'P 21/n'
_cod_database_code 4104352

loop_
_symmetry_equiv_pos_as_xyz
'x, y, z'
'-x+1/2, y+1/2, -z+1/2'
'-x, -y, -z'
'x-1/2, -y-1/2, z-1/2'

loop_
_atom_site_label
_atom_site_type_symbol
_atom_site_fract_x
_atom_site_fract_y
_atom_site_fract_z
_atom_site_U_iso_or_equiv
_atom_site_adp_type
_atom_site_occupancy
_atom_site_symmetry_multiplicity
_atom_site_calc_flag
_atom_site_refinement_flags
Au1 Au 0.616084(17) 0.483049(12) 0.214736(12) 0.02203(7) Uani 1 1 d .
Cl1 Cl 0.80330(12) 0.56509(8) 0.19242(10) 0.0354(3) Uani 1 1 d .
P1 P 0.42063(11) 0.41355(8) 0.22578(8) 0.0196(3) Uani 1 1 d .
C1 C 0.2527(4) 0.3201(3) 0.3539(3) 0.0256(11) Uani 1 1 d .
H1A H 0.2556 0.2596 0.3720 0.038 Uiso 1 1 calc R
H1B H 0.1977 0.3267 0.2972 0.038 Uiso 1 1 calc R
H1C H 0.2142 0.3538 0.4052 0.038 Uiso 1 1 calc R
C2 C 0.3942(4) 0.3518(3) 0.3340(3) 0.0196(10) Uani 1 1 d .
C3 C 0.4912(4) 0.3317(3) 0.3949(3) 0.0167(9) Uani 1 1 d .
C4 C 0.4608(4) 0.2745(3) 0.4768(3) 0.0167(9) Uani 1 1 d .
C5 C 0.4596(4) 0.1862(3) 0.4670(3) 0.0231(11) Uani 1 1 d .
H5A H 0.4828 0.1615 0.4083 0.028 Uiso 1 1 calc R
C6 C 0.4251(4) 0.1335(3) 0.5412(3) 0.0235(11) Uani 1 1 d .
H6A H 0.4246 0.0730 0.5335 0.028 Uiso 1 1 calc R
C7 C 0.3910(4) 0.1697(3) 0.6272(3) 0.0271(11) Uani 1 1 d .
H7A H 0.3655 0.1341 0.6782 0.032 Uiso 1 1 calc R
C8 C 0.3945(4) 0.2580(3) 0.6382(3) 0.0264(11) Uani 1 1 d .
H8A H 0.3732 0.2830 0.6972 0.032 Uiso 1 1 calc R
C9 C 0.4288(4) 0.3092(3) 0.5636(3) 0.0242(11) Uani 1 1 d .
H9A H 0.4306 0.3696 0.5717 0.029 Uiso 1 1 calc R
C10 C 0.6322(4) 0.3623(3) 0.3942(3) 0.0189(10) Uani 1 1 d .
C11 C 0.7369(4) 0.3072(3) 0.3729(3) 0.0233(10) Uani 1 1 d .
H11A H 0.7185 0.2501 0.3535 0.028 Uiso 1 1 calc R
C12 C 0.8678(4) 0.3351(3) 0.3797(3) 0.0275(12) Uani 1 1 d .
H12A H 0.9385 0.2973 0.3641 0.033 Uiso 1 1 calc R
C13 C 0.8957(5) 0.4173(4) 0.4089(3) 0.0308(12) Uani 1 1 d .
H13A H 0.9854 0.4363 0.4134 0.037 Uiso 1 1 calc R
C14 C 0.7929(5) 0.4716(3) 0.4315(4) 0.0324(13) Uani 1 1 d .
H14A H 0.8116 0.5281 0.4523 0.039 Uiso 1 1 calc R
C15 C 0.6632(4) 0.4444(3) 0.4242(3) 0.0249(11) Uani 1 1 d .
H15A H 0.5932 0.4826 0.4400 0.030 Uiso 1 1 calc R
C16 C 0.2876(5) 0.4991(3) 0.2218(4) 0.0253(11) Uani 1 1 d .
C17 C 0.2796(6) 0.5367(4) 0.3210(4) 0.0450(15) Uani 1 1 d .
H17A H 0.2113 0.5816 0.3224 0.068 Uiso 1 1 calc R
H17B H 0.3661 0.5613 0.3384 0.068 Uiso 1 1 calc R
H17C H 0.2563 0.4913 0.3656 0.068 Uiso 1 1 calc R
C18 C 0.3319(5) 0.5701(4) 0.1553(4) 0.0455(16) Uani 1 1 d .
H18A H 0.2634 0.6147 0.1526 0.068 Uiso 1 1 calc R
H18B H 0.3452 0.5462 0.0923 0.068 Uiso 1 1 calc R
H18C H 0.4157 0.5949 0.1782 0.068 Uiso 1 1 calc R
C19 C 0.1487(5) 0.4702(4) 0.1897(4) 0.0366(14) Uani 1 1 d .
H19A H 0.0878 0.5192 0.1902 0.055 Uiso 1 1 calc R
H19B H 0.1157 0.4259 0.2325 0.055 Uiso 1 1 calc R
H19C H 0.1538 0.4468 0.1258 0.055 Uiso 1 1 calc R
C20 C 0.4054(5) 0.3333(3) 0.1283(3) 0.0270(11) Uani 1 1 d .
C21 C 0.2820(5) 0.2767(3) 0.1289(4) 0.0383(13) Uani 1 1 d .
H21A H 0.2846 0.2375 0.0751 0.057 Uiso 1 1 calc R
H21B H 0.2022 0.3127 0.1245 0.057 Uiso 1 1 calc R
H21C H 0.2797 0.2436 0.1874 0.057 Uiso 1 1 calc R
C22 C 0.4111(7) 0.3818(4) 0.0346(4) 0.0530(17) Uani 1 1 d .
H22A H 0.4032 0.3411 -0.0176 0.079 Uiso 1 1 calc R
H22B H 0.4961 0.4124 0.0301 0.079 Uiso 1 1 calc R
H22C H 0.3375 0.4230 0.0314 0.079 Uiso 1 1 calc R
C23 C 0.5283(5) 0.2762(4) 0.1377(4) 0.0512(17) Uani 1 1 d .
H23A H 0.5266 0.2323 0.0885 0.077 Uiso 1 1 calc R
H23B H 0.5284 0.2485 0.1996 0.077 Uiso 1 1 calc R
H23C H 0.6088 0.3112 0.1312 0.077 Uiso 1 1 calc R

loop_
_atom_site_aniso_label
_atom_site_aniso_U_11
_atom_site_aniso_U_22
_atom_site_aniso_U_33
_atom_site_aniso_U_23
_atom_site_aniso_U_13
_atom_site_aniso_U_12
Au1 0.01861(10) 0.02147(11) 0.02601(11) 0.00354(8) 0.00042(7) -0.00357(8)
Cl1 0.0241(6) 0.0283(7) 0.0538(8) 0.0072(6) 0.0056(6) -0.0074(5)
P1 0.0191(6) 0.0194(7) 0.0202(6) 0.0036(5) -0.0026(5) -0.0034(5)
C1 0.015(2) 0.030(3) 0.031(3) 0.006(2) -0.0009(19) -0.005(2)
C2 0.019(2) 0.019(3) 0.021(2) 0.001(2) 0.0007(17) -0.0016(19)
C3 0.013(2) 0.016(2) 0.021(2) -0.0022(19) 0.0004(17) -0.0020(18)
C4 0.009(2) 0.021(3) 0.019(2) 0.0019(19) 0.0003(16) 0.0031(18)
C5 0.021(2) 0.030(3) 0.019(2) -0.002(2) -0.0047(18) -0.001(2)
C6 0.017(2) 0.021(3) 0.031(3) 0.003(2) -0.0058(19) 0.000(2)
C7 0.019(2) 0.034(3) 0.028(3) 0.006(2) 0.0009(19) 0.002(2)
C8 0.024(2) 0.033(3) 0.023(2) 0.002(2) 0.0043(19) -0.003(2)
C9 0.027(3) 0.021(3) 0.025(3) 0.000(2) -0.002(2) -0.001(2)
C10 0.014(2) 0.023(3) 0.020(2) 0.003(2) -0.0003(17) 0.0012(19)
C11 0.021(2) 0.028(3) 0.021(2) 0.003(2) 0.0000(18) 0.001(2)
C12 0.016(2) 0.042(3) 0.025(3) 0.003(2) 0.0024(18) -0.001(2)
C13 0.022(3) 0.050(4) 0.020(2) 0.000(2) -0.0026(19) -0.010(2)
C14 0.033(3) 0.033(3) 0.032(3) -0.005(2) -0.003(2) -0.010(2)
C15 0.020(2) 0.026(3) 0.028(3) -0.003(2) 0.0035(19) 0.002(2)
C16 0.020(2) 0.021(3) 0.035(3) 0.004(2) -0.005(2) 0.002(2)
C17 0.050(4) 0.028(3) 0.057(4) -0.011(3) -0.003(3) 0.007(3)
C18 0.036(3) 0.034(4) 0.066(4) 0.022(3) -0.014(3) -0.001(3)
C19 0.019(3) 0.034(4) 0.057(4) 0.007(3) -0.007(2) -0.001(2)
C20 0.031(3) 0.030(3) 0.020(2) 0.000(2) 0.0006(19) -0.007(2)
C21 0.037(3) 0.029(3) 0.048(3) -0.006(3) -0.004(3) -0.004(3)
C22 0.088(5) 0.046(4) 0.025(3) 0.000(3) 0.004(3) -0.023(4)
C23 0.037(3) 0.057(4) 0.060(4) -0.028(3) -0.002(3) -0.001(3)

loop_
_atom_type_symbol
_atom_type_description
_atom_type_scat_dispersion_real
_atom_type_scat_dispersion_imag
_atom_type_scat_source
C C 0.0033 0.0016 'International Tables Vol C Tables 4.2.6.8 and 6.1.1.4'
H H 0.0000 0.0000 'International Tables Vol C Tables 4.2.6.8 and 6.1.1.4'
P P 0.1023 0.0942 'International Tables Vol C Tables 4.2.6.8 and 6.1.1.4'
Cl Cl 0.1484 0.1585 'International Tables Vol C Tables 4.2.6.8 and 6.1.1.4'
Au Au -2.0133 8.8022 'International Tables Vol C Tables 4.2.6.8 and 6.1.1.4'

loop_
_geom_angle_atom_site_label_1
_geom_angle_atom_site_label_2
_geom_angle_atom_site_label_3
_geom_angle
P1 Au1 Cl1 173.41(4)
C2 P1 C20 104.9(2)
C2 P1 C16 106.9(2)
C20 P1 C16 113.3(2)
C2 P1 Au1 116.22(14)
C20 P1 Au1 109.80(15)
C16 P1 Au1 105.87(15)
C2 C1 H1A 109.5
C2 C1 H1B 109.5
H1A C1 H1B 109.5
C2 C1 H1C 109.5
H1A C1 H1C 109.5
H1B C1 H1C 109.5
C3 C2 C1 118.5(4)
C3 C2 P1 123.9(3)
C1 C2 P1 117.5(3)
C2 C3 C10 127.4(4)
C2 C3 C4 119.5(4)
C10 C3 C4 113.1(3)
C5 C4 C9 118.4(4)
C5 C4 C3 121.0(4)
C9 C4 C3 120.5(4)
C6 C5 C4 121.2(4)
C6 C5 H5A 119.4
C4 C5 H5A 119.4
C5 C6 C7 119.4(5)
C5 C6 H6A 120.3
C7 C6 H6A 120.3
C8 C7 C6 119.8(4)
C8 C7 H7A 120.1
C6 C7 H7A 120.1
C9 C8 C7 119.8(4)
C9 C8 H8A 120.1
C7 C8 H8A 120.1
C8 C9 C4 121.3(5)
C8 C9 H9A 119.3
C4 C9 H9A 119.3
C15 C10 C11 118.0(4)
C15 C10 C3 120.4(4)
C11 C10 C3 121.3(4)
C12 C11 C10 120.4(5)
C12 C11 H11A 119.8
C10 C11 H11A 119.8
C13 C12 C11 120.3(5)
C13 C12 H12A 119.8
C11 C12 H12A 119.8
C14 C13 C12 119.5(4)
C14 C13 H13A 120.2
C12 C13 H13A 120.2
C15 C14 C13 120.3(5)
C15 C14 H14A 119.9
C13 C14 H14A 119.9
C14 C15 C10 121.4(5)
C14 C15 H15A 119.3
C10 C15 H15A 119.3
C18 C16 C17 108.1(5)
C18 C16 C19 107.3(4)
C17 C16 C19 109.6(4)
C18 C16 P1 108.9(4)
C17 C16 P1 106.5(3)
C19 C16 P1 116.2(3)
C16 C17 H17A 109.5
C16 C17 H17B 109.5
H17A C17 H17B 109.5
C16 C17 H17C 109.5
H17A C17 H17C 109.5
H17B C17 H17C 109.5
C16 C18 H18A 109.5
C16 C18 H18B 109.5
H18A C18 H18B 109.5
C16 C18 H18C 109.5
H18A C18 H18C 109.5
H18B C18 H18C 109.5
C16 C19 H19A 109.5
C16 C19 H19B 109.5
H19A C19 H19B 109.5
C16 C19 H19C 109.5
H19A C19 H19C 109.5
H19B C19 H19C 109.5
C21 C20 C23 108.6(4)
C21 C20 C22 109.0(4)
C23 C20 C22 109.4(5)
C21 C20 P1 116.5(3)
C23 C20 P1 105.2(3)
C22 C20 P1 108.0(4)
C20 C21 H21A 109.5
C20 C21 H21B 109.5
H21A C21 H21B 109.5
C20 C21 H21C 109.5
H21A C21 H21C 109.5
H21B C21 H21C 109.5
C20 C22 H22A 109.5
C20 C22 H22B 109.5
H22A C22 H22B 109.5
C20 C22 H22C 109.5
H22A C22 H22C 109.5
H22B C22 H22C 109.5
C20 C23 H23A 109.5
C20 C23 H23B 109.5
H23A C23 H23B 109.5
C20 C23 H23C 109.5
H23A C23 H23C 109.5
H23B C23 H23C 109.5

loop_
_geom_bond_atom_site_label_1
_geom_bond_atom_site_label_2
_geom_bond_distance
Au1 P1 2.2481(12)
Au1 Cl1 2.2974(12)
P1 C2 1.836(4)
P1 C20 1.875(5)
P1 C16 1.890(5)
C1 C2 1.531(6)
C1 H1A 0.9800
C1 H1B 0.9800
C1 H1C 0.9800
C2 C3 1.338(6)
C3 C10 1.493(6)
C3 C4 1.500(6)
C4 C5 1.385(6)
C4 C9 1.388(6)
C5 C6 1.383(6)
C5 H5A 0.9500
C6 C7 1.392(6)
C6 H6A 0.9500
C7 C8 1.387(7)
C7 H7A 0.9500
C8 C9 1.373(6)
C8 H8A 0.9500
C9 H9A 0.9500
C10 C15 1.385(7)
C10 C11 1.394(6)
C11 C12 1.387(6)
C11 H11A 0.9500
C12 C13 1.377(7)
C12 H12A 0.9500
C13 C14 1.375(7)
C13 H13A 0.9500
C14 C15 1.373(6)
C14 H14A 0.9500
C15 H15A 0.9500
C16 C18 1.524(7)
C16 C17 1.530(7)
C16 C19 1.533(6)
C17 H17A 0.9800
C17 H17B 0.9800
C17 H17C 0.9800
C18 H18A 0.9800
C18 H18B 0.9800
C18 H18C 0.9800
C19 H19A 0.9800
C19 H19B 0.9800
C19 H19C 0.9800
C20 C21 1.521(6)
C20 C23 1.526(7)
C20 C22 1.534(7)
C21 H21A 0.9800
C21 H21B 0.9800
C21 H21C 0.9800
C22 H22A 0.9800
C22 H22B 0.9800
C22 H22C 0.9800
C23 H23A 0.9800
C23 H23B 0.9800
C23 H23C 0.9800

loop_
_geom_torsion_atom_site_label_1
_geom_torsion_atom_site_label_2
_geom_torsion_atom_site_label_3
_geom_torsion_atom_site_label_4
_geom_torsion
Cl1 Au1 P1 C2 -152.5(4)
Cl1 Au1 P1 C20 88.7(4)
Cl1 Au1 P1 C16 -33.9(5)
C20 P1 C2 C3 107.0(4)
C16 P1 C2 C3 -132.4(4)
Au1 P1 C2 C3 -14.4(5)
C20 P1 C2 C1 -71.6(4)
C16 P1 C2 C1 49.0(4)
Au1 P1 C2 C1 166.9(3)
C1 C2 C3 C10 -173.8(4)
P1 C2 C3 C10 7.6(7)
C1 C2 C3 C4 3.9(7)
P1 C2 C3 C4 -174.8(3)
C2 C3 C4 C5 82.9(6)
C10 C3 C4 C5 -99.1(5)
C2 C3 C4 C9 -94.9(5)
C10 C3 C4 C9 83.1(5)
C9 C4 C5 C6 1.1(6)
C3 C4 C5 C6 -176.7(4)
C4 C5 C6 C7 0.0(6)
C5 C6 C7 C8 -1.2(6)
C6 C7 C8 C9 1.3(7)
C7 C8 C9 C4 -0.2(7)
C5 C4 C9 C8 -1.0(6)
C3 C4 C9 C8 176.9(4)
C2 C3 C10 C15 76.3(6)
C4 C3 C10 C15 -101.5(5)
C2 C3 C10 C11 -110.4(6)
C4 C3 C10 C11 71.8(5)
C15 C10 C11 C12 -1.4(6)
C3 C10 C11 C12 -175.0(4)
C10 C11 C12 C13 0.9(7)
C11 C12 C13 C14 0.2(7)
C12 C13 C14 C15 -0.6(7)
C13 C14 C15 C10 0.0(7)
C11 C10 C15 C14 1.0(7)
C3 C10 C15 C14 174.6(4)
C2 P1 C16 C18 160.1(4)
C20 P1 C16 C18 -84.8(4)
Au1 P1 C16 C18 35.6(4)
C2 P1 C16 C17 43.8(4)
C20 P1 C16 C17 158.9(3)
Au1 P1 C16 C17 -80.8(3)
C2 P1 C16 C19 -78.6(4)
C20 P1 C16 C19 36.5(5)
Au1 P1 C16 C19 156.9(4)
C2 P1 C20 C21 50.9(4)
C16 P1 C20 C21 -65.4(4)
Au1 P1 C20 C21 176.5(3)
C2 P1 C20 C23 -69.5(4)
C16 P1 C20 C23 174.3(3)
Au1 P1 C20 C23 56.1(4)
C2 P1 C20 C22 173.8(4)
C16 P1 C20 C22 57.6(4)
Au1 P1 C20 C22 -60.6(4)
